data_4114595
loop_
_publ_author_name
'Yaofeng Yuan'
'M. Victoria Jim\'enez'
'Eduardo Sola'
'Fernando J. Lahoz'
'Luis A. Oro'

_publ_contact_author_address
;
  Departamento de Qu\'imica Inorg\'anica - I.C.M.A.
  Facultad de Ciencias
  Universidad de Zaragoza - C.S.I.C.
  50009 Zaragoza, Spain
;
_publ_contact_author_email lahoz@posta.unizar.es
_publ_contact_author_fax '+34 976 761187'
_publ_contact_author_name 'Dr. Fernando J. Lahoz'
_publ_contact_author_phone '+34 976 761147'
_publ_section_title
;
 Sequential C-H Activation and Dinuclear Insertion of Ethylene Promoted by
 a Diiridium Complex
;
_journal_name_full 'Journal of the American Chemical Society'
_journal_page_first 752
_journal_page_last 753
_journal_paper_doi 10.1021/ja016753i
_journal_volume 124
_journal_year 2002
_chemical_formula_moiety 'C40 H78 Ir2 N6 P2'
_chemical_formula_sum 'C40 H78 Ir2 N6 P2'
_chemical_formula_weight 1089.42
_chemical_name_systematic
; 
 ? 
;
_space_group_IT_number 14
_symmetry_cell_setting monoclinic
_symmetry_space_group_name_Hall '-P 2ybc'
_symmetry_space_group_name_H-M 'P 1 21/c 1'
_atom_sites_solution_hydrogens geom
_atom_sites_solution_primary direct
_atom_sites_solution_secondary difmap
_audit_creation_method SHELXL-97
_cell_angle_alpha 90.00
_cell_angle_beta 100.100(2)
_cell_angle_gamma 90.00
_cell_formula_units_Z 4
_cell_length_a 12.1916(9)
_cell_length_b 15.2167(11)
_cell_length_c 24.6036(17)
_cell_measurement_reflns_used 1808
_cell_measurement_temperature 173(2)
_cell_measurement_theta_max 38.89
_cell_measurement_theta_min 4.32
_cell_volume 4493.6(6)
_computing_cell_refinement 'SAINT+ v. 6.01 (Bruker AXS, 2000)'
_computing_data_collection 'SMART v. 5.611 (Bruker AXS, 2000)'
_computing_data_reduction 'SAINT+ v. 6.01 (Bruker AXS, 2000)'
_computing_molecular_graphics 'XP program, SHELXTL v6.10,Bruker2000'
_computing_publication_material 'XCIF program, SHELXTLv6.10,BrukerAXS'
_computing_structure_refinement 'SHELXL-97 (Sheldrick, 1997)'
_computing_structure_solution 'SHELXS-97 (Sheldrick, 1990)'
_diffrn_ambient_temperature 173(2)
_diffrn_detector_area_resol_mean 8.26
_diffrn_measured_fraction_theta_full 0.989
_diffrn_measured_fraction_theta_max 0.914
_diffrn_measurement_device_type 'Bruker SMART APEX CCD system'
_diffrn_measurement_method '\w rotations with narrow frames'
_diffrn_radiation_monochromator graphite
_diffrn_radiation_source 'fine-focus sealed tube'
_diffrn_radiation_type MoK\a
_diffrn_radiation_wavelength 0.71073
_diffrn_reflns_av_R_equivalents 0.1004
_diffrn_reflns_av_sigmaI/netI 0.1894
_diffrn_reflns_limit_h_max 16
_diffrn_reflns_limit_h_min -16
_diffrn_reflns_limit_k_max 14
_diffrn_reflns_limit_k_min -20
_diffrn_reflns_limit_l_max 24
_diffrn_reflns_limit_l_min -33
_diffrn_reflns_number 25830
_diffrn_reflns_theta_full 27.50
_diffrn_reflns_theta_max 28.70
_diffrn_reflns_theta_min 1.58
_diffrn_standards_decay_% 'no decay'
_exptl_absorpt_coefficient_mu 6.022
_exptl_absorpt_correction_T_max 0.670
_exptl_absorpt_correction_T_min 0.490
_exptl_absorpt_correction_type multi-scan
_exptl_absorpt_process_details
; SADABS: Area-Detector Absorption Correction. (1996)  Bruker-AXS 
  within SAINT+ package, v. 6.01.
;
_exptl_crystal_colour red
_exptl_crystal_density_diffrn 1.610
_exptl_crystal_description 'irregular block'
_exptl_crystal_F_000 2176
_exptl_crystal_size_max 0.11
_exptl_crystal_size_mid 0.09
_exptl_crystal_size_min 0.08
_refine_diff_density_max 1.509
_refine_diff_density_min -1.461
_refine_diff_density_rms 0.213
_refine_ls_extinction_method none
_refine_ls_goodness_of_fit_ref 0.813
_refine_ls_hydrogen_treatment mixed
_refine_ls_matrix_type full
_refine_ls_number_parameters 472
_refine_ls_number_reflns 10631
_refine_ls_number_restraints 1
_refine_ls_restrained_S_all 0.813
_refine_ls_R_factor_all 0.0950
_refine_ls_R_factor_gt 0.0497
_refine_ls_shift/su_max 0.033
_refine_ls_shift/su_mean 0.002
_refine_ls_structure_factor_coef Fsqd
_refine_ls_weighting_details
; calc 
 [0.00000+1.00000exp(2.17(sin\q/\l)^2^)]/ 
   [\s^2^(Fo^2^)+0.0000+0.0000*P+(0.0000P)^2^+0.0000sin\q/\l] 
 where P = 0.33333Fo^2^ + 0.66667Fc^2^ 
;
_refine_ls_weighting_scheme calc
_refine_ls_wR_factor_gt 0.0724
_refine_ls_wR_factor_ref 0.0892
_reflns_number_gt 5741
_reflns_number_total 10631
_reflns_threshold_expression >2sigma(I)
_cod_data_source_file ja016753i_s2_1.cif
_cod_data_source_block compound4
_cod_database_code 4114595

loop_
_symmetry_equiv_pos_as_xyz
'x, y, z'
'-x, y+1/2, -z+1/2'
'-x, -y, -z'
'x, -y-1/2, z-1/2'

loop_
_atom_site_label
_atom_site_type_symbol
_atom_site_fract_x
_atom_site_fract_y
_atom_site_fract_z
_atom_site_U_iso_or_equiv
_atom_site_adp_type
_atom_site_occupancy
_atom_site_symmetry_multiplicity
_atom_site_calc_flag
_atom_site_refinement_flags
Ir1 Ir 0.42477(3) 0.78943(2) 0.123974(14) 0.02505(9) Uani 1 1 d D
H1 H 0.469(6) 0.826(4) 0.069(2) 0.03(2) Uiso 1 1 d D
Ir2 Ir 0.28452(3) 0.65984(2) 0.074622(14) 0.02381(9) Uani 1 1 d .
P1 P 0.5278(2) 0.90349(15) 0.15497(9) 0.0279(5) Uani 1 1 d .
P2 P 0.28940(19) 0.65786(16) -0.01911(9) 0.0264(5) Uani 1 1 d .
N1 N 0.3442(6) 0.7282(4) 0.1862(3) 0.0280(17) Uani 1 1 d .
N2 N 0.2744(6) 0.6682(5) 0.1577(3) 0.0290(17) Uani 1 1 d .
N3 N 0.0408(8) 0.5656(6) 0.2087(3) 0.054(3) Uani 1 1 d .
N4 N 0.2610(6) 0.8421(5) 0.0980(3) 0.0295(17) Uani 1 1 d .
N5 N 0.1954(6) 0.7765(4) 0.0720(3) 0.0242(16) Uani 1 1 d .
N6 N -0.0473(6) 0.7530(5) -0.0171(3) 0.0321(18) Uani 1 1 d .
C1 C 0.3293(8) 0.7266(6) 0.2381(4) 0.038(2) Uani 1 1 d .
H1A H 0.3680 0.7621 0.2670 0.074(19) Uiso 1 1 calc R
C2 C 0.2489(8) 0.6655(6) 0.2439(4) 0.037(2) Uani 1 1 d .
H2 H 0.2219 0.6511 0.2767 0.074(19) Uiso 1 1 calc R
C3 C 0.2156(8) 0.6297(6) 0.1925(4) 0.035(2) Uani 1 1 d .
C4 C 0.1313(9) 0.5605(6) 0.1758(4) 0.046(3) Uani 1 1 d .
H4A H 0.1674 0.5021 0.1810 0.060(7) Uiso 1 1 calc R
H4B H 0.0995 0.5673 0.1361 0.060(7) Uiso 1 1 calc R
C5 C -0.0281(9) 0.6436(9) 0.1953(5) 0.073(4) Uani 1 1 d .
H5A H -0.0693 0.6391 0.1570 0.060(7) Uiso 1 1 calc R
H5B H 0.0199 0.6964 0.1978 0.060(7) Uiso 1 1 calc R
C6 C -0.1097(12) 0.6529(11) 0.2344(6) 0.108(6) Uani 1 1 d .
H6A H -0.1588 0.7040 0.2233 0.060(7) Uiso 1 1 calc R
H6B H -0.0684 0.6640 0.2722 0.060(7) Uiso 1 1 calc R
C7 C -0.1798(12) 0.5719(14) 0.2349(7) 0.143(9) Uani 1 1 d .
H7A H -0.2294 0.5652 0.1987 0.060(7) Uiso 1 1 calc R
H7B H -0.2269 0.5775 0.2636 0.060(7) Uiso 1 1 calc R
C8 C -0.1054(12) 0.4916(11) 0.2464(6) 0.110(6) Uani 1 1 d .
H8A H -0.1521 0.4380 0.2434 0.060(7) Uiso 1 1 calc R
H8B H -0.0631 0.4948 0.2846 0.060(7) Uiso 1 1 calc R
C9 C -0.0237(11) 0.4853(8) 0.2059(5) 0.078(4) Uani 1 1 d .
H9A H 0.0266 0.4345 0.2155 0.060(7) Uiso 1 1 calc R
H9B H -0.0652 0.4767 0.1679 0.060(7) Uiso 1 1 calc R
C10 C 0.1935(9) 0.9067(7) 0.1088(4) 0.050(3) Uani 1 1 d .
H10 H 0.2177 0.9601 0.1270 0.074(19) Uiso 1 1 calc R
C11 C 0.0841(9) 0.8845(7) 0.0897(5) 0.058(3) Uani 1 1 d .
H11 H 0.0197 0.9187 0.0917 0.074(19) Uiso 1 1 calc R
C12 C 0.0881(8) 0.8012(6) 0.0668(4) 0.036(2) Uani 1 1 d .
C13 C -0.0082(8) 0.7446(6) 0.0437(4) 0.038(2) Uani 1 1 d .
H13A H -0.0711 0.7588 0.0627 0.060(7) Uiso 1 1 calc R
H13B H 0.0126 0.6825 0.0521 0.060(7) Uiso 1 1 calc R
C14 C -0.0773(9) 0.8431(7) -0.0330(4) 0.051(3) Uani 1 1 d .
H14A H -0.0125 0.8821 -0.0211 0.060(7) Uiso 1 1 calc R
H14B H -0.1388 0.8628 -0.0144 0.060(7) Uiso 1 1 calc R
C15 C -0.1139(9) 0.8497(7) -0.0957(4) 0.054(3) Uani 1 1 d .
H15A H -0.1344 0.9112 -0.1059 0.060(7) Uiso 1 1 calc R
H15B H -0.0512 0.8328 -0.1142 0.060(7) Uiso 1 1 calc R
C16 C -0.2124(10) 0.7903(8) -0.1149(5) 0.063(3) Uani 1 1 d .
H16A H -0.2304 0.7903 -0.1558 0.060(7) Uiso 1 1 calc R
H16B H -0.2784 0.8118 -0.1005 0.060(7) Uiso 1 1 calc R
C17 C -0.1833(9) 0.6980(7) -0.0941(4) 0.054(3) Uani 1 1 d .
H17A H -0.2498 0.6600 -0.1037 0.060(7) Uiso 1 1 calc R
H17B H -0.1243 0.6742 -0.1129 0.060(7) Uiso 1 1 calc R
C18 C -0.1440(8) 0.6953(7) -0.0332(4) 0.045(3) Uani 1 1 d .
H18A H -0.2051 0.7141 -0.0141 0.060(7) Uiso 1 1 calc R
H18B H -0.1235 0.6342 -0.0217 0.060(7) Uiso 1 1 calc R
C19 C 0.5456(8) 0.9245(6) 0.2308(3) 0.038(2) Uani 1 1 d .
H19 H 0.5946 0.9771 0.2399 0.029(10) Uiso 1 1 calc R
C20 C 0.5997(8) 0.8459(6) 0.2645(4) 0.045(3) Uani 1 1 d .
H20A H 0.5972 0.8553 0.3037 0.063(6) Uiso 1 1 calc R
H20B H 0.6775 0.8403 0.2595 0.063(6) Uiso 1 1 calc R
H20C H 0.5591 0.7921 0.2518 0.063(6) Uiso 1 1 calc R
C21 C 0.4301(9) 0.9447(6) 0.2459(4) 0.048(3) Uani 1 1 d .
H21A H 0.3752 0.9026 0.2272 0.063(6) Uiso 1 1 calc R
H21B H 0.4075 1.0045 0.2341 0.063(6) Uiso 1 1 calc R
H21C H 0.4345 0.9396 0.2859 0.063(6) Uiso 1 1 calc R
C22 C 0.4675(9) 1.0107(6) 0.1276(4) 0.038(2) Uani 1 1 d .
H22 H 0.3927 1.0125 0.1389 0.029(10) Uiso 1 1 calc R
C23 C 0.5239(9) 1.0945(6) 0.1514(4) 0.051(3) Uani 1 1 d .
H23A H 0.5930 1.1032 0.1369 0.063(6) Uiso 1 1 calc R
H23B H 0.5410 1.0900 0.1917 0.063(6) Uiso 1 1 calc R
H23C H 0.4740 1.1446 0.1409 0.063(6) Uiso 1 1 calc R
C24 C 0.4420(9) 1.0168(6) 0.0653(4) 0.052(3) Uani 1 1 d .
H24A H 0.3943 1.0680 0.0544 0.063(6) Uiso 1 1 calc R
H24B H 0.4034 0.9634 0.0502 0.063(6) Uiso 1 1 calc R
H24C H 0.5116 1.0231 0.0509 0.063(6) Uiso 1 1 calc R
C25 C 0.6730(8) 0.8960(6) 0.1438(4) 0.040(2) Uani 1 1 d .
H25 H 0.6992 0.8374 0.1594 0.029(10) Uiso 1 1 calc R
C26 C 0.7591(9) 0.9607(7) 0.1728(4) 0.060(3) Uani 1 1 d .
H26A H 0.8327 0.9455 0.1647 0.063(6) Uiso 1 1 calc R
H26B H 0.7609 0.9579 0.2127 0.063(6) Uiso 1 1 calc R
H26C H 0.7392 1.0204 0.1596 0.063(6) Uiso 1 1 calc R
C27 C 0.6852(9) 0.8905(7) 0.0824(4) 0.063(4) Uani 1 1 d .
H27A H 0.6739 0.9489 0.0656 0.063(6) Uiso 1 1 calc R
H27B H 0.6295 0.8498 0.0630 0.063(6) Uiso 1 1 calc R
H27C H 0.7600 0.8693 0.0797 0.063(6) Uiso 1 1 calc R
C28 C 0.2091(8) 0.5641(5) -0.0558(4) 0.031(2) Uani 1 1 d .
H28 H 0.1901 0.5809 -0.0956 0.029(10) Uiso 1 1 calc R
C29 C 0.2701(8) 0.4762(6) -0.0534(4) 0.042(3) Uani 1 1 d .
H29A H 0.3023 0.4625 -0.0150 0.063(6) Uiso 1 1 calc R
H29B H 0.3296 0.4797 -0.0754 0.063(6) Uiso 1 1 calc R
H29C H 0.2174 0.4299 -0.0682 0.063(6) Uiso 1 1 calc R
C30 C 0.0995(7) 0.5550(6) -0.0347(4) 0.039(2) Uani 1 1 d .
H30A H 0.0552 0.5079 -0.0550 0.063(6) Uiso 1 1 calc R
H30B H 0.0582 0.6105 -0.0405 0.063(6) Uiso 1 1 calc R
H30C H 0.1147 0.5409 0.0047 0.063(6) Uiso 1 1 calc R
C31 C 0.2160(7) 0.7531(6) -0.0546(3) 0.032(2) Uani 1 1 d .
H31 H 0.1477 0.7596 -0.0376 0.029(10) Uiso 1 1 calc R
C32 C 0.2800(8) 0.8396(6) -0.0408(4) 0.035(2) Uani 1 1 d .
H32A H 0.3378 0.8451 -0.0637 0.063(6) Uiso 1 1 calc R
H32B H 0.3148 0.8396 -0.0017 0.063(6) Uiso 1 1 calc R
H32C H 0.2283 0.8892 -0.0481 0.063(6) Uiso 1 1 calc R
C33 C 0.1716(9) 0.7488(6) -0.1173(3) 0.049(3) Uani 1 1 d .
H33A H 0.1220 0.6979 -0.1255 0.063(6) Uiso 1 1 calc R
H33B H 0.2343 0.7429 -0.1371 0.063(6) Uiso 1 1 calc R
H33C H 0.1303 0.8027 -0.1292 0.063(6) Uiso 1 1 calc R
C34 C 0.4249(7) 0.6452(6) -0.0432(4) 0.031(2) Uani 1 1 d .
H34 H 0.4526 0.5857 -0.0301 0.029(10) Uiso 1 1 calc R
C35 C 0.5171(8) 0.7094(6) -0.0173(4) 0.040(2) Uani 1 1 d .
H35A H 0.5897 0.6868 -0.0226 0.063(6) Uiso 1 1 calc R
H35B H 0.5161 0.7153 0.0223 0.063(6) Uiso 1 1 calc R
H35C H 0.5041 0.7670 -0.0351 0.063(6) Uiso 1 1 calc R
C36 C 0.4201(7) 0.6436(6) -0.1052(3) 0.036(2) Uani 1 1 d .
H36A H 0.3968 0.7013 -0.1207 0.063(6) Uiso 1 1 calc R
H36B H 0.3665 0.5989 -0.1217 0.063(6) Uiso 1 1 calc R
H36C H 0.4940 0.6294 -0.1133 0.063(6) Uiso 1 1 calc R
C37 C 0.5586(7) 0.7022(6) 0.1418(4) 0.032(2) Uani 1 1 d .
H37A H 0.6062 0.7063 0.1132 0.043(10) Uiso 1 1 calc R
H37B H 0.6045 0.7168 0.1780 0.043(10) Uiso 1 1 calc R
C38 C 0.5116(8) 0.6094(6) 0.1432(4) 0.037(2) Uani 1 1 d .
H38A H 0.5751 0.5680 0.1503 0.043(10) Uiso 1 1 calc R
H38B H 0.4722 0.6056 0.1751 0.043(10) Uiso 1 1 calc R
C39 C 0.4340(7) 0.5781(5) 0.0934(4) 0.029(2) Uani 1 1 d .
H39 H 0.4520 0.5933 0.0586 0.043(10) Uiso 1 1 calc R
C40 C 0.3388(8) 0.5294(6) 0.0928(4) 0.035(2) Uani 1 1 d .
H40A H 0.3170 0.5125 0.1265 0.043(10) Uiso 1 1 calc R
H40B H 0.2947 0.5127 0.0586 0.043(10) Uiso 1 1 calc R

loop_
_atom_site_aniso_label
_atom_site_aniso_U_11
_atom_site_aniso_U_22
_atom_site_aniso_U_33
_atom_site_aniso_U_23
_atom_site_aniso_U_13
_atom_site_aniso_U_12
Ir1 0.02455(18) 0.02834(19) 0.02225(18) -0.00080(15) 0.00412(14) 0.00052(15)
Ir2 0.02486(18) 0.02660(19) 0.02050(18) 0.00043(15) 0.00548(14) -0.00005(15)
P1 0.0293(13) 0.0320(14) 0.0209(12) -0.0028(10) 0.0007(10) -0.0017(10)
P2 0.0258(12) 0.0302(13) 0.0239(12) -0.0021(10) 0.0065(10) -0.0007(10)
N1 0.027(4) 0.028(4) 0.028(4) -0.004(3) 0.005(3) 0.006(3)
N2 0.028(4) 0.033(4) 0.029(4) -0.002(3) 0.015(4) -0.001(3)
N3 0.046(6) 0.083(7) 0.034(5) 0.006(5) 0.009(5) -0.027(5)
N4 0.028(4) 0.034(4) 0.024(4) 0.005(3) -0.001(3) 0.004(4)
N5 0.023(4) 0.027(4) 0.022(4) -0.008(3) 0.002(3) -0.002(3)
N6 0.028(4) 0.024(4) 0.043(5) 0.003(3) 0.003(4) -0.003(3)
C1 0.039(6) 0.054(7) 0.024(5) -0.004(5) 0.013(5) 0.003(5)
C2 0.044(6) 0.045(6) 0.022(5) 0.007(4) 0.010(5) -0.005(5)
C3 0.031(6) 0.043(6) 0.031(6) 0.009(4) 0.008(5) -0.001(4)
C4 0.053(7) 0.053(7) 0.032(6) -0.004(5) 0.010(5) -0.021(6)
C5 0.039(7) 0.117(12) 0.062(9) 0.025(8) 0.001(7) -0.012(8)
C6 0.054(10) 0.186(18) 0.087(12) 0.005(12) 0.020(9) 0.040(11)
C7 0.038(10) 0.30(3) 0.097(14) -0.016(16) 0.016(10) -0.058(14)
C8 0.052(10) 0.21(2) 0.071(11) 0.007(12) 0.015(9) -0.048(12)
C9 0.071(10) 0.103(11) 0.057(9) -0.001(8) 0.008(8) -0.053(8)
C10 0.061(8) 0.041(7) 0.045(7) -0.016(5) -0.003(6) 0.018(6)
C11 0.043(7) 0.039(7) 0.089(10) -0.015(6) 0.004(7) 0.011(5)
C12 0.038(6) 0.035(6) 0.036(6) -0.006(4) 0.006(5) 0.000(5)
C13 0.032(6) 0.047(6) 0.037(6) 0.006(5) 0.009(5) 0.005(5)
C14 0.045(7) 0.042(7) 0.060(8) 0.005(6) -0.006(6) 0.008(5)
C15 0.048(7) 0.048(7) 0.058(8) 0.007(6) -0.012(6) 0.007(6)
C16 0.054(8) 0.072(9) 0.058(8) -0.002(7) -0.004(6) 0.012(7)
C17 0.053(8) 0.057(8) 0.046(7) 0.007(6) -0.010(6) -0.012(6)
C18 0.032(6) 0.051(7) 0.050(7) 0.002(5) -0.001(5) -0.002(5)
C19 0.047(7) 0.049(6) 0.018(5) -0.012(4) 0.003(5) -0.007(5)
C20 0.045(7) 0.062(7) 0.023(5) -0.004(5) -0.004(5) 0.003(6)
C21 0.065(8) 0.052(7) 0.028(6) -0.004(5) 0.013(6) -0.003(6)
C22 0.048(7) 0.043(6) 0.024(5) 0.004(4) 0.006(5) 0.000(5)
C23 0.072(9) 0.043(7) 0.037(6) -0.006(5) 0.007(6) -0.008(6)
C24 0.066(8) 0.038(6) 0.044(7) 0.007(5) -0.012(6) -0.003(6)
C25 0.037(6) 0.037(6) 0.042(6) -0.009(5) 0.000(5) -0.003(5)
C26 0.035(7) 0.087(9) 0.060(8) -0.013(7) 0.010(6) -0.013(6)
C27 0.042(7) 0.090(10) 0.064(8) -0.019(7) 0.031(7) -0.009(7)
C28 0.039(6) 0.030(5) 0.027(5) -0.004(4) 0.017(5) -0.002(4)
C29 0.042(6) 0.044(6) 0.041(6) -0.012(5) 0.005(5) -0.006(5)
C30 0.034(6) 0.038(6) 0.044(6) -0.008(5) 0.006(5) -0.007(5)
C31 0.026(5) 0.039(6) 0.030(5) -0.001(4) 0.006(4) 0.007(4)
C32 0.043(6) 0.030(5) 0.031(5) 0.009(4) 0.003(5) 0.001(5)
C33 0.052(7) 0.066(8) 0.024(6) 0.003(5) -0.004(5) 0.006(6)
C34 0.035(6) 0.027(5) 0.035(5) -0.004(4) 0.017(5) -0.001(4)
C35 0.031(6) 0.058(7) 0.031(6) -0.004(5) 0.009(5) -0.007(5)
C36 0.028(5) 0.054(7) 0.030(5) -0.002(5) 0.012(4) -0.005(5)
C37 0.032(5) 0.038(6) 0.026(5) 0.002(4) 0.007(4) -0.001(4)
C38 0.034(6) 0.045(6) 0.032(6) 0.006(5) 0.011(5) 0.021(5)
C39 0.031(5) 0.031(5) 0.022(5) 0.006(4) -0.001(4) 0.018(4)
C40 0.041(6) 0.038(6) 0.029(6) -0.001(4) 0.015(5) 0.002(5)

loop_
_atom_type_symbol
_atom_type_description
_atom_type_scat_dispersion_real
_atom_type_scat_dispersion_imag
_atom_type_scat_source
C C 0.0033 0.0016 'International Tables Vol C Tables 4.2.6.8 and 6.1.1.4'
H H 0.0000 0.0000 'International Tables Vol C Tables 4.2.6.8 and 6.1.1.4'
N N 0.0061 0.0033 'International Tables Vol C Tables 4.2.6.8 and 6.1.1.4'
P P 0.1023 0.0942 'International Tables Vol C Tables 4.2.6.8 and 6.1.1.4'
Ir Ir -1.4442 7.9887 'International Tables Vol C Tables 4.2.6.8 and 6.1.1.4'

loop_
_geom_angle_atom_site_label_1
_geom_angle_atom_site_label_2
_geom_angle_atom_site_label_3
_geom_angle
C37 Ir1 N4 162.4(3)
C37 Ir1 N1 90.7(3)
N4 Ir1 N1 81.8(3)
C37 Ir1 P1 92.9(3)
N4 Ir1 P1 104.7(2)
N1 Ir1 P1 113.3(2)
C37 Ir1 Ir2 92.3(2)
N4 Ir1 Ir2 70.2(2)
N1 Ir1 Ir2 71.33(19)
P1 Ir1 Ir2 172.96(6)
C37 Ir1 H1 92(3)
N4 Ir1 H1 93(3)
N1 Ir1 H1 170(3)
P1 Ir1 H1 77(3)
Ir2 Ir1 H1 99(3)
N2 Ir2 N5 81.8(3)
N2 Ir2 C40 85.4(3)
N5 Ir2 C40 162.1(3)
N2 Ir2 C39 91.0(3)
N5 Ir2 C39 154.8(3)
C40 Ir2 C39 37.2(3)
N2 Ir2 P2 176.6(2)
N5 Ir2 P2 94.86(19)
C40 Ir2 P2 97.8(2)
C39 Ir2 P2 92.1(2)
N2 Ir2 Ir1 70.1(2)
N5 Ir2 Ir1 71.47(19)
C40 Ir2 Ir1 115.6(3)
C39 Ir2 Ir1 83.3(2)
P2 Ir2 Ir1 109.05(6)
C25 P1 C22 109.2(5)
C25 P1 C19 102.3(4)
C22 P1 C19 100.4(4)
C25 P1 Ir1 113.9(3)
C22 P1 Ir1 113.6(3)
C19 P1 Ir1 116.2(3)
C31 P2 C34 108.4(4)
C31 P2 C28 101.7(4)
C34 P2 C28 100.7(4)
C31 P2 Ir2 111.5(3)
C34 P2 Ir2 119.8(3)
C28 P2 Ir2 112.8(3)
C1 N1 N2 107.8(7)
C1 N1 Ir1 147.8(7)
N2 N1 Ir1 104.2(5)
C3 N2 N1 108.8(7)
C3 N2 Ir2 137.0(7)
N1 N2 Ir2 114.2(5)
C9 N3 C5 112.9(10)
C9 N3 C4 112.3(9)
C5 N3 C4 112.0(8)
C10 N4 N5 107.4(8)
C10 N4 Ir1 142.1(7)
N5 N4 Ir1 107.8(5)
C12 N5 N4 108.6(7)
C12 N5 Ir2 137.5(6)
N4 N5 Ir2 110.5(5)
C14 N6 C18 109.8(8)
C14 N6 C13 111.8(7)
C18 N6 C13 108.6(7)
N1 C1 C2 109.5(9)
N1 C1 H1A 125.3
C2 C1 H1A 125.3
C3 C2 C1 106.0(8)
C3 C2 H2 127.0
C1 C2 H2 127.0
N2 C3 C2 108.0(9)
N2 C3 C4 123.8(9)
C2 C3 C4 128.2(8)
C3 C4 N3 111.0(8)
C3 C4 H4A 109.4
N3 C4 H4A 109.4
C3 C4 H4B 109.4
N3 C4 H4B 109.4
H4A C4 H4B 108.0
N3 C5 C6 110.6(10)
N3 C5 H5A 109.5
C6 C5 H5A 109.5
N3 C5 H5B 109.5
C6 C5 H5B 109.5
H5A C5 H5B 108.1
C5 C6 C7 111.5(13)
C5 C6 H6A 109.3
C7 C6 H6A 109.3
C5 C6 H6B 109.3
C7 C6 H6B 109.3
H6A C6 H6B 108.0
C6 C7 C8 109.9(13)
C6 C7 H7A 109.7
C8 C7 H7A 109.7
C6 C7 H7B 109.7
C8 C7 H7B 109.7
H7A C7 H7B 108.2
C7 C8 C9 111.3(13)
C7 C8 H8A 109.4
C9 C8 H8A 109.4
C7 C8 H8B 109.4
C9 C8 H8B 109.4
H8A C8 H8B 108.0
N3 C9 C8 109.1(11)
N3 C9 H9A 109.9
C8 C9 H9A 109.9
N3 C9 H9B 109.9
C8 C9 H9B 109.9
H9A C9 H9B 108.3
N4 C10 C11 110.2(9)
N4 C10 H10 124.9
C11 C10 H10 124.9
C10 C11 C12 105.1(9)
C10 C11 H11 127.5
C12 C11 H11 127.5
N5 C12 C11 108.7(9)
N5 C12 C13 124.2(8)
C11 C12 C13 127.0(9)
C12 C13 N6 115.2(8)
C12 C13 H13A 108.5
N6 C13 H13A 108.5
C12 C13 H13B 108.5
N6 C13 H13B 108.5
H13A C13 H13B 107.5
N6 C14 C15 110.4(8)
N6 C14 H14A 109.6
C15 C14 H14A 109.6
N6 C14 H14B 109.6
C15 C14 H14B 109.6
H14A C14 H14B 108.1
C16 C15 C14 110.6(9)
C16 C15 H15A 109.5
C14 C15 H15A 109.5
C16 C15 H15B 109.5
C14 C15 H15B 109.5
H15A C15 H15B 108.1
C15 C16 C17 108.8(10)
C15 C16 H16A 109.9
C17 C16 H16A 109.9
C15 C16 H16B 109.9
C17 C16 H16B 109.9
H16A C16 H16B 108.3
C18 C17 C16 112.4(9)
C18 C17 H17A 109.1
C16 C17 H17A 109.1
C18 C17 H17B 109.1
C16 C17 H17B 109.1
H17A C17 H17B 107.9
N6 C18 C17 110.8(8)
N6 C18 H18A 109.5
C17 C18 H18A 109.5
N6 C18 H18B 109.5
C17 C18 H18B 109.5
H18A C18 H18B 108.1
C20 C19 C21 110.3(8)
C20 C19 P1 111.7(6)
C21 C19 P1 108.8(7)
C20 C19 H19 108.7
C21 C19 H19 108.7
P1 C19 H19 108.7
C19 C20 H20A 109.5
C19 C20 H20B 109.5
H20A C20 H20B 109.5
C19 C20 H20C 109.5
H20A C20 H20C 109.5
H20B C20 H20C 109.5
C19 C21 H21A 109.5
C19 C21 H21B 109.5
H21A C21 H21B 109.5
C19 C21 H21C 109.5
H21A C21 H21C 109.5
H21B C21 H21C 109.5
C24 C22 C23 109.8(8)
C24 C22 P1 114.7(6)
C23 C22 P1 118.2(8)
C24 C22 H22 104.1
C23 C22 H22 104.1
P1 C22 H22 104.1
C22 C23 H23A 109.5
C22 C23 H23B 109.5
H23A C23 H23B 109.5
C22 C23 H23C 109.5
H23A C23 H23C 109.5
H23B C23 H23C 109.5
C22 C24 H24A 109.5
C22 C24 H24B 109.5
H24A C24 H24B 109.5
C22 C24 H24C 109.5
H24A C24 H24C 109.5
H24B C24 H24C 109.5
C26 C25 C27 108.4(8)
C26 C25 P1 119.5(7)
C27 C25 P1 114.1(7)
C26 C25 H25 104.4
C27 C25 H25 104.4
P1 C25 H25 104.4
C25 C26 H26A 109.5
C25 C26 H26B 109.5
H26A C26 H26B 109.5
C25 C26 H26C 109.5
H26A C26 H26C 109.5
H26B C26 H26C 109.5
C25 C27 H27A 109.5
C25 C27 H27B 109.5
H27A C27 H27B 109.5
C25 C27 H27C 109.5
H27A C27 H27C 109.5
H27B C27 H27C 109.5
C30 C28 C29 111.0(7)
C30 C28 P2 108.8(6)
C29 C28 P2 116.1(7)
C30 C28 H28 106.9
C29 C28 H28 106.9
P2 C28 H28 106.9
C28 C29 H29A 109.5
C28 C29 H29B 109.5
H29A C29 H29B 109.5
C28 C29 H29C 109.5
H29A C29 H29C 109.5
H29B C29 H29C 109.5
C28 C30 H30A 109.5
C28 C30 H30B 109.5
H30A C30 H30B 109.5
C28 C30 H30C 109.5
H30A C30 H30C 109.5
H30B C30 H30C 109.5
C32 C31 C33 109.5(7)
C32 C31 P2 112.5(6)
C33 C31 P2 119.8(6)
C32 C31 H31 104.5
C33 C31 H31 104.5
P2 C31 H31 104.5
C31 C32 H32A 109.5
C31 C32 H32B 109.5
H32A C32 H32B 109.5
C31 C32 H32C 109.5
H32A C32 H32C 109.5
H32B C32 H32C 109.5
C31 C33 H33A 109.5
C31 C33 H33B 109.5
H33A C33 H33B 109.5
C31 C33 H33C 109.5
H33A C33 H33C 109.5
H33B C33 H33C 109.5
C36 C34 C35 108.8(7)
C36 C34 P2 116.3(7)
C35 C34 P2 115.3(6)
C36 C34 H34 105.1
C35 C34 H34 105.1
P2 C34 H34 105.1
C34 C35 H35A 109.5
C34 C35 H35B 109.5
H35A C35 H35B 109.5
C34 C35 H35C 109.5
H35A C35 H35C 109.5
H35B C35 H35C 109.5
C34 C36 H36A 109.5
C34 C36 H36B 109.5
H36A C36 H36B 109.5
C34 C36 H36C 109.5
H36A C36 H36C 109.5
H36B C36 H36C 109.5
C38 C37 Ir1 108.0(6)
C38 C37 H37A 110.1
Ir1 C37 H37A 110.1
C38 C37 H37B 110.1
Ir1 C37 H37B 110.1
H37A C37 H37B 108.4
C39 C38 C37 117.7(7)
C39 C38 H38A 107.9
C37 C38 H38A 107.9
C39 C38 H38B 107.9
C37 C38 H38B 107.9
H38A C38 H38B 107.2
C40 C39 C38 126.5(8)
C40 C39 Ir2 68.5(5)
C38 C39 Ir2 112.2(6)
C40 C39 H39 116.7
C38 C39 H39 116.7
Ir2 C39 H39 89.3
C39 C40 Ir2 74.3(5)
C39 C40 H40A 120.0
Ir2 C40 H40A 108.3
C39 C40 H40B 120.0
Ir2 C40 H40B 87.6
H40A C40 H40B 120.0

loop_
_geom_bond_atom_site_label_1
_geom_bond_atom_site_label_2
_geom_bond_distance
Ir1 C37 2.090(9)
Ir1 N4 2.142(7)
Ir1 N1 2.168(7)
Ir1 P1 2.199(2)
Ir1 Ir2 2.7492(5)
Ir1 H1 1.63(2)
Ir2 N2 2.074(7)
Ir2 N5 2.076(7)
Ir2 C40 2.115(8)
Ir2 C39 2.187(8)
Ir2 P2 2.318(2)
P1 C25 1.842(9)
P1 C22 1.866(9)
P1 C19 1.868(8)
P2 C31 1.841(9)
P2 C34 1.860(8)
P2 C28 1.870(9)
N1 C1 1.323(9)
N1 N2 1.356(9)
N2 C3 1.344(10)
N3 C9 1.448(12)
N3 C5 1.458(14)
N3 C4 1.481(11)
N4 C10 1.338(11)
N4 N5 1.367(9)
N5 C12 1.345(11)
N6 C14 1.455(11)
N6 C18 1.468(11)
N6 C13 1.494(11)
C1 C2 1.376(12)
C1 H1A 0.9500
C2 C3 1.371(12)
C2 H2 0.9500
C3 C4 1.479(12)
C4 H4A 0.9900
C4 H4B 0.9900
C5 C6 1.508(14)
C5 H5A 0.9900
C5 H5B 0.9900
C6 C7 1.50(2)
C6 H6A 0.9900
C6 H6B 0.9900
C7 C8 1.52(2)
C7 H7A 0.9900
C7 H7B 0.9900
C8 C9 1.531(15)
C8 H8A 0.9900
C8 H8B 0.9900
C9 H9A 0.9900
C9 H9B 0.9900
C10 C11 1.376(14)
C10 H10 0.9500
C11 C12 1.391(12)
C11 H11 0.9500
C12 C13 1.487(12)
C13 H13A 0.9900
C13 H13B 0.9900
C14 C15 1.532(13)
C14 H14A 0.9900
C14 H14B 0.9900
C15 C16 1.511(14)
C15 H15A 0.9900
C15 H15B 0.9900
C16 C17 1.515(14)
C16 H16A 0.9900
C16 H16B 0.9900
C17 C18 1.493(12)
C17 H17A 0.9900
C17 H17B 0.9900
C18 H18A 0.9900
C18 H18B 0.9900
C19 C20 1.536(12)
C19 C21 1.549(13)
C19 H19 1.0000
C20 H20A 0.9800
C20 H20B 0.9800
C20 H20C 0.9800
C21 H21A 0.9800
C21 H21B 0.9800
C21 H21C 0.9800
C22 C24 1.513(12)
C22 C23 1.517(12)
C22 H22 1.0000
C23 H23A 0.9800
C23 H23B 0.9800
C23 H23C 0.9800
C24 H24A 0.9800
C24 H24B 0.9800
C24 H24C 0.9800
C25 C26 1.523(12)
C25 C27 1.546(12)
C25 H25 1.0000
C26 H26A 0.9800
C26 H26B 0.9800
C26 H26C 0.9800
C27 H27A 0.9800
C27 H27B 0.9800
C27 H27C 0.9800
C28 C30 1.521(11)
C28 C29 1.527(11)
C28 H28 1.0000
C29 H29A 0.9800
C29 H29B 0.9800
C29 H29C 0.9800
C30 H30A 0.9800
C30 H30B 0.9800
C30 H30C 0.9800
C31 C32 1.537(11)
C31 C33 1.545(11)
C31 H31 1.0000
C32 H32A 0.9800
C32 H32B 0.9800
C32 H32C 0.9800
C33 H33A 0.9800
C33 H33B 0.9800
C33 H33C 0.9800
C34 C36 1.517(11)
C34 C35 1.540(11)
C34 H34 1.0000
C35 H35A 0.9800
C35 H35B 0.9800
C35 H35C 0.9800
C36 H36A 0.9800
C36 H36B 0.9800
C36 H36C 0.9800
C37 C38 1.527(11)
C37 H37A 0.9900
C37 H37B 0.9900
C38 C39 1.488(12)
C38 H38A 0.9900
C38 H38B 0.9900
C39 C40 1.375(12)
C39 H39 0.9500
C40 H40A 0.9500
C40 H40B 0.9500
